data_7211381
loop_
_publ_author_name
'Bia\/lo\'nska, Agata'
'Drabent, Krzysztof'
'Filipowicz, Barbara'
'Siczek, Mi\/losz'

_publ_section_title
;
 Reversible guest vapour sorption in breathing crystals of a discrete
 ionic binuclear Cu(i) complex
;
_journal_issue 46
_journal_name_full CrystEngComm
_journal_page_first 9859
_journal_paper_doi 10.1039/c3ce41461b
_journal_volume 15
_journal_year 2013
_chemical_formula_moiety 'C36 H28 Cl4 Cu2 N16, 2(Cl O4), 2(C Cl4)'
_chemical_formula_sum 'C38 H28 Cl14 Cu2 N16 O8'
_chemical_formula_weight 1460.14
_chemical_name_systematic
;
bis(\m~2~-4-(E)-(4-chlorobenzylidene)amino-4H-1,2,4-triazole)-bis((E)-4-(chlor
obenzylidene)amino-4H-1,2,4-triazole)-di-copper(i) diperchlorate tetrachloromethane 
disolvate
;
_space_group_crystal_system monoclinic
_space_group_IT_number 14
_space_group_name_Hall '-P 2ybc'
_space_group_name_H-M_alt 'P 1 21/c 1'
_symmetry_space_group_name_Hall '-P 2ybc'
_symmetry_space_group_name_H-M 'P 1 21/c 1'
_atom_sites_solution_hydrogens geom
_audit_creation_method SHELXL-2013
_cell_angle_alpha 90
_cell_angle_beta 95.64(3)
_cell_angle_gamma 90
_cell_formula_units_Z 2
_cell_length_a 6.971(2)
_cell_length_b 17.912(3)
_cell_length_c 22.289(3)
_cell_measurement_reflns_used 838
_cell_measurement_temperature 100(2)
_cell_measurement_theta_max 27.3419
_cell_measurement_theta_min 2.7494
_cell_volume 2769.6(10)
_computing_cell_refinement
;
CrysAlisPro, Agilent Technologies,
Version 1.171.36.21 (release 14-08-2012 CrysAlis171 .NET)
(compiled Sep 14 2012,17:21:16)
;
_computing_data_collection
;
CrysAlisPro, Agilent Technologies,
Version 1.171.36.21 (release 14-08-2012 CrysAlis171 .NET)
(compiled Sep 14 2012,17:21:16)
;
_computing_data_reduction
;
CrysAlisPro, Agilent Technologies,
Version 1.171.36.21 (release 14-08-2012 CrysAlis171 .NET)
(compiled Sep 14 2012,17:21:16)
;
_computing_structure_refinement 'SHELXL-2013 (Sheldrick, 2013)'
_computing_structure_solution
;
SHELXL-97 (Sheldrick, G. M. (2008). <i>Acta Cryst.</i> <b>A64</b>, 112-122.)
;
_diffrn_ambient_temperature 100(2)
_diffrn_measured_fraction_theta_full 0.987
_diffrn_measured_fraction_theta_max 0.862
_diffrn_measurement_device_type 'Xcalibur, Ruby'
_diffrn_radiation_monochromator graphite
_diffrn_radiation_source 'Enhance (Mo) X-ray Source'
_diffrn_radiation_type MoK\a
_diffrn_radiation_wavelength 0.71073
_diffrn_reflns_av_R_equivalents 0.1637
_diffrn_reflns_av_unetI/netI 0.3718
_diffrn_reflns_Laue_measured_fraction_full 0.987
_diffrn_reflns_Laue_measured_fraction_max 0.862
_diffrn_reflns_limit_h_max 7
_diffrn_reflns_limit_h_min -8
_diffrn_reflns_limit_k_max 21
_diffrn_reflns_limit_k_min -16
_diffrn_reflns_limit_l_max 27
_diffrn_reflns_limit_l_min -18
_diffrn_reflns_number 11580
_diffrn_reflns_point_group_measured_fraction_full 0.987
_diffrn_reflns_point_group_measured_fraction_max 0.862
_diffrn_reflns_theta_full 25.242
_diffrn_reflns_theta_max 27.403
_diffrn_reflns_theta_min 2.923
_exptl_absorpt_coefficient_mu 1.508
_exptl_crystal_colour colorless
_exptl_crystal_density_diffrn 1.751
_exptl_crystal_description needle
_exptl_crystal_F_000 1456
_refine_diff_density_max 0.614
_refine_diff_density_min -0.637
_refine_diff_density_rms 0.138
_refine_ls_extinction_method none
_refine_ls_goodness_of_fit_ref 0.950
_refine_ls_hydrogen_treatment constr
_refine_ls_matrix_type full
_refine_ls_number_parameters 352
_refine_ls_number_reflns 5417
_refine_ls_number_restraints 60
_refine_ls_restrained_S_all 0.945
_refine_ls_R_factor_all 0.2930
_refine_ls_R_factor_gt 0.1050
_refine_ls_shift/su_max 0.000
_refine_ls_shift/su_mean 0.000
_refine_ls_structure_factor_coef Fsqd
_refine_ls_weighting_details
;
 w=1/[\s^2^(Fo^2^)+(0.0213P)^2^]
 where P=(Fo^2^+2Fc^2^)/3
;
_refine_ls_weighting_scheme calc
_refine_ls_wR_factor_gt 0.1311
_refine_ls_wR_factor_ref 0.1983
_reflns_Friedel_coverage 0.000
_reflns_number_gt 1847
_reflns_number_total 5417
_reflns_threshold_expression 'I > 2\s(I)'
_cod_data_source_file c3ce41461b.txt
_cod_data_source_block 1-CCl4
_cod_database_code 7211381
_shelx_space_group_comment
;
The symmetry employed for this shelxl refinement is uniquely defined
by the following loop, which should always be used as a source of
symmetry information in preference to the above space-group names.
They are only intended as comments.
;

loop_
_space_group_symop_operation_xyz
'x, y, z'
'-x, y+1/2, -z+1/2'
'-x, -y, -z'
'x, -y-1/2, z-1/2'

loop_
_atom_site_label
_atom_site_type_symbol
_atom_site_fract_x
_atom_site_fract_y
_atom_site_fract_z
_atom_site_U_iso_or_equiv
_atom_site_adp_type
_atom_site_occupancy
_atom_site_site_symmetry_order
_atom_site_calc_flag
_atom_site_refinement_flags_posn
_atom_site_refinement_flags_adp
Cu1 Cu 0.4490(2) 0.57501(9) 0.04781(6) 0.0226(4) Uani 1 1 d . .
Cl5 Cl 0.1278(5) 0.12139(19) 0.40603(12) 0.0339(9) Uani 1 1 d . U
Cl15 Cl 0.0636(4) 0.93303(18) 0.45957(11) 0.0255(8) Uani 1 1 d . U
N1 N 0.4313(13) 0.4715(5) 0.0733(3) 0.017(2) Uani 1 1 d . .
N2 N 0.4463(12) 0.4133(5) 0.0337(3) 0.017(2) Uani 1 1 d . U
N3 N 0.3691(13) 0.3675(6) 0.1184(4) 0.023(2) Uani 1 1 d . U
N4 N 0.3287(13) 0.3111(5) 0.1595(3) 0.018(3) Uani 1 1 d . .
N11 N 0.3715(13) 0.6693(5) 0.0805(4) 0.020(3) Uani 1 1 d . .
N12 N 0.3566(14) 0.7351(6) 0.0464(4) 0.028(3) Uani 1 1 d . U
N13 N 0.2891(14) 0.7590(6) 0.1396(4) 0.026(3) Uani 1 1 d . U
N14 N 0.2398(14) 0.8044(5) 0.1861(4) 0.023(3) Uani 1 1 d . .
C1 C 0.3189(16) 0.3337(7) 0.2140(5) 0.021(3) Uani 1 1 d . U
H1A H 0.3397 0.3847 0.2244 0.025 Uiso 1 1 calc R U
C2 C 0.2746(16) 0.2787(7) 0.2600(5) 0.017(3) Uani 1 1 d . U
C3 C 0.2425(16) 0.2040(7) 0.2470(5) 0.024(3) Uani 1 1 d . .
H3A H 0.2505 0.1858 0.2072 0.029 Uiso 1 1 calc R U
C4 C 0.1988(15) 0.1561(7) 0.2920(5) 0.020(3) Uani 1 1 d . .
H4A H 0.1790 0.1046 0.2836 0.024 Uiso 1 1 calc R U
C5 C 0.1837(18) 0.1831(8) 0.3495(5) 0.031(3) Uani 1 1 d . U
C6 C 0.2117(17) 0.2572(7) 0.3635(5) 0.024(3) Uani 1 1 d . .
H6A H 0.2020 0.2749 0.4033 0.029 Uiso 1 1 calc R U
C7 C 0.2546(16) 0.3057(7) 0.3178(4) 0.021(3) Uani 1 1 d . .
H7A H 0.2704 0.3575 0.3260 0.025 Uiso 1 1 calc R U
C8 C 0.3868(16) 0.4421(7) 0.1240(4) 0.020(3) Uani 1 1 d . U
H8A H 0.3696 0.4695 0.1595 0.024 Uiso 1 1 calc R U
C9 C 0.4092(16) 0.3527(7) 0.0622(4) 0.022(3) Uani 1 1 d . U
H9A H 0.4104 0.3040 0.0453 0.026 Uiso 1 1 calc R U
C11 C 0.2327(15) 0.7709(7) 0.2377(4) 0.019(3) Uani 1 1 d . .
H11A H 0.2582 0.7188 0.2409 0.022 Uiso 1 1 calc R U
C12 C 0.1863(16) 0.8123(8) 0.2899(4) 0.025(4) Uani 1 1 d . .
C13 C 0.1452(17) 0.8884(7) 0.2875(5) 0.024(3) Uani 1 1 d . .
H13A H 0.1441 0.9150 0.2506 0.029 Uiso 1 1 calc R U
C14 C 0.1061(15) 0.9247(7) 0.3399(4) 0.021(3) Uani 1 1 d . U
H14A H 0.0754 0.9764 0.3387 0.025 Uiso 1 1 calc R U
C15 C 0.1114(16) 0.8859(7) 0.3945(4) 0.021(2) Uani 1 1 d . U
C16 C 0.1526(16) 0.8112(7) 0.3974(5) 0.019(3) Uani 1 1 d . U
H16A H 0.1548 0.7852 0.4347 0.023 Uiso 1 1 calc R U
C17 C 0.1914(15) 0.7736(8) 0.3451(5) 0.031(4) Uani 1 1 d . .
H17A H 0.2213 0.7219 0.3467 0.037 Uiso 1 1 calc R U
C18 C 0.3280(18) 0.6850(8) 0.1350(5) 0.027(3) Uani 1 1 d . .
H18A H 0.3243 0.6497 0.1667 0.032 Uiso 1 1 calc R U
C19 C 0.3077(17) 0.7874(7) 0.0840(4) 0.027(3) Uani 1 1 d . U
H19A H 0.2881 0.8384 0.0734 0.033 Uiso 1 1 calc R U
Cl1 Cl 0.3238(5) 0.5409(2) 0.28057(13) 0.0332(9) Uani 1 1 d . .
O1 O 0.2115(11) 0.5513(5) 0.2225(3) 0.035(2) Uani 1 1 d . .
O2 O 0.4902(14) 0.4960(6) 0.2711(4) 0.061(3) Uani 1 1 d . .
O3 O 0.3855(13) 0.6114(5) 0.3043(3) 0.046(3) Uani 1 1 d . .
O4 O 0.2096(15) 0.5036(6) 0.3201(4) 0.066(3) Uani 1 1 d . .
C21 C 0.261(2) 0.4108(10) 0.5333(6) 0.064(5) Uani 1 1 d . .
Cl21 Cl 0.0764(8) 0.3470(4) 0.5373(2) 0.123(2) Uani 1 1 d . .
Cl22 Cl 0.2570(7) 0.4780(3) 0.59076(17) 0.0858(17) Uani 1 1 d . .
Cl23 Cl 0.2423(7) 0.4543(3) 0.46320(17) 0.0837(16) Uani 1 1 d . .
Cl24 Cl 0.4808(7) 0.3636(3) 0.54434(19) 0.0855(16) Uani 1 1 d . .

loop_
_atom_site_aniso_label
_atom_site_aniso_U_11
_atom_site_aniso_U_22
_atom_site_aniso_U_33
_atom_site_aniso_U_23
_atom_site_aniso_U_13
_atom_site_aniso_U_12
Cu1 0.0318(11) 0.0222(10) 0.0148(7) -0.0010(7) 0.0078(6) -0.0023(9)
Cl5 0.036(2) 0.037(2) 0.0292(17) 0.0162(16) 0.0078(14) -0.0008(19)
Cl15 0.028(2) 0.032(2) 0.0175(15) -0.0055(14) 0.0071(12) 0.0043(18)
N1 0.036(7) 0.007(6) 0.009(5) 0.001(4) 0.004(4) -0.002(5)
N2 0.016(5) 0.027(6) 0.008(5) 0.001(4) 0.003(4) 0.015(5)
N3 0.024(5) 0.030(6) 0.014(4) 0.001(4) 0.005(4) -0.004(5)
N4 0.025(7) 0.025(7) 0.004(5) 0.007(4) 0.000(4) 0.007(5)
N11 0.030(7) 0.022(7) 0.008(5) -0.002(4) 0.004(4) -0.012(6)
N12 0.038(7) 0.024(7) 0.021(5) -0.001(5) 0.003(4) -0.006(5)
N13 0.031(7) 0.033(7) 0.014(5) 0.000(5) 0.006(4) -0.005(6)
N14 0.036(8) 0.025(7) 0.009(5) -0.011(5) 0.007(4) -0.006(6)
C1 0.025(7) 0.012(7) 0.027(6) 0.006(5) 0.004(5) 0.006(6)
C2 0.016(7) 0.009(7) 0.026(6) 0.011(5) 0.008(5) 0.007(6)
C3 0.017(9) 0.041(10) 0.014(6) 0.005(6) 0.002(5) 0.012(7)
C4 0.020(8) 0.011(8) 0.028(7) -0.001(6) 0.003(6) 0.000(7)
C5 0.027(7) 0.036(7) 0.029(6) 0.012(6) 0.007(5) -0.006(6)
C6 0.027(9) 0.026(9) 0.021(7) 0.010(6) 0.010(6) 0.010(7)
C7 0.026(9) 0.012(8) 0.025(7) 0.003(6) 0.003(6) 0.016(7)
C8 0.028(7) 0.022(7) 0.011(5) -0.001(5) 0.002(4) 0.002(6)
C9 0.024(6) 0.027(6) 0.013(5) 0.003(5) 0.000(4) 0.000(5)
C11 0.013(8) 0.022(9) 0.021(7) -0.002(6) 0.006(5) 0.006(7)
C12 0.010(8) 0.056(11) 0.008(6) -0.003(6) -0.001(5) -0.008(7)
C13 0.035(9) 0.015(9) 0.023(7) 0.005(6) 0.008(6) 0.010(7)
C14 0.026(7) 0.025(7) 0.011(5) 0.003(5) -0.004(4) -0.003(6)
C15 0.023(5) 0.027(5) 0.013(4) -0.006(4) 0.005(4) 0.007(5)
C16 0.018(7) 0.022(7) 0.016(5) 0.008(5) -0.002(5) 0.007(6)
C17 0.010(8) 0.056(11) 0.026(7) -0.004(7) -0.001(5) 0.009(8)
C18 0.037(10) 0.033(10) 0.010(6) 0.005(6) -0.002(5) -0.008(8)
C19 0.041(7) 0.030(7) 0.011(5) 0.004(5) 0.001(5) -0.005(6)
Cl1 0.050(3) 0.027(2) 0.0221(18) -0.0027(16) 0.0058(16) 0.000(2)
O1 0.027(6) 0.048(7) 0.028(5) 0.000(4) 0.000(4) -0.004(5)
O2 0.057(8) 0.057(8) 0.064(6) -0.020(6) -0.026(5) 0.019(7)
O3 0.055(7) 0.035(7) 0.044(5) -0.011(5) -0.012(5) -0.004(6)
O4 0.113(10) 0.056(8) 0.034(5) 0.009(5) 0.026(6) -0.022(7)
C21 0.047(12) 0.091(16) 0.053(9) 0.009(10) 0.005(8) 0.033(11)
Cl21 0.124(6) 0.131(6) 0.113(4) 0.025(4) 0.004(4) -0.067(4)
Cl22 0.113(4) 0.075(4) 0.070(3) -0.024(3) 0.015(3) 0.014(3)
Cl23 0.112(4) 0.083(4) 0.053(2) 0.019(3) -0.004(2) -0.016(3)
Cl24 0.116(5) 0.065(4) 0.078(3) 0.006(3) 0.024(3) 0.026(3)

loop_
_atom_type_symbol
_atom_type_description
_atom_type_scat_dispersion_real
_atom_type_scat_dispersion_imag
_atom_type_scat_source
C C 0.0033 0.0016 'International Tables Vol C Tables 4.2.6.8 and 6.1.1.4'
H H 0.0000 0.0000 'International Tables Vol C Tables 4.2.6.8 and 6.1.1.4'
N N 0.0061 0.0033 'International Tables Vol C Tables 4.2.6.8 and 6.1.1.4'
O O 0.0106 0.0060 'International Tables Vol C Tables 4.2.6.8 and 6.1.1.4'
Cl Cl 0.1484 0.1585 'International Tables Vol C Tables 4.2.6.8 and 6.1.1.4'
Cu Cu 0.3201 1.2651 'International Tables Vol C Tables 4.2.6.8 and 6.1.1.4'

loop_
_geom_angle_atom_site_label_1
_geom_angle_atom_site_label_2
_geom_angle_atom_site_label_3
_geom_angle
_geom_angle_site_symmetry_3
N11 Cu1 N1 133.9(3) .
N11 Cu1 N2 112.6(4) 3_665
N1 Cu1 N2 113.4(3) 3_665
C8 N1 N2 106.8(9) .
C8 N1 Cu1 131.4(8) .
N2 N1 Cu1 121.5(6) .
C9 N2 N1 106.7(8) .
C9 N2 Cu1 129.1(8) 3_665
N1 N2 Cu1 123.5(7) 3_665
C9 N3 C8 104.9(9) .
C9 N3 N4 122.7(10) .
C8 N3 N4 132.4(9) .
C1 N4 N3 114.8(9) .
C18 N11 N12 108.1(10) .
C18 N11 Cu1 129.3(9) .
N12 N11 Cu1 122.6(6) .
C19 N12 N11 105.3(8) .
C19 N13 C18 105.0(9) .
C19 N13 N14 121.0(10) .
C18 N13 N14 133.9(9) .
C11 N14 N13 115.0(10) .
N4 C1 C2 118.6(11) .
N4 C1 H1A 120.7 .
C2 C1 H1A 120.7 .
C3 C2 C7 120.0(10) .
C3 C2 C1 122.8(10) .
C7 C2 C1 117.1(11) .
C4 C3 C2 119.5(10) .
C4 C3 H3A 120.3 .
C2 C3 H3A 120.3 .
C3 C4 C5 120.1(11) .
C3 C4 H4A 120.0 .
C5 C4 H4A 120.0 .
C6 C5 C4 121.7(11) .
C6 C5 Cl5 119.0(9) .
C4 C5 Cl5 119.3(10) .
C5 C6 C7 118.2(10) .
C5 C6 H6A 120.9 .
C7 C6 H6A 120.9 .
C6 C7 C2 120.5(11) .
C6 C7 H7A 119.8 .
C2 C7 H7A 119.8 .
N1 C8 N3 110.3(9) .
N1 C8 H8A 124.8 .
N3 C8 H8A 124.8 .
N2 C9 N3 111.3(11) .
N2 C9 H9A 124.3 .
N3 C9 H9A 124.3 .
N14 C11 C12 120.4(11) .
N14 C11 H11A 119.8 .
C12 C11 H11A 119.8 .
C13 C12 C17 120.1(11) .
C13 C12 C11 122.2(10) .
C17 C12 C11 117.6(12) .
C14 C13 C12 118.9(10) .
C14 C13 H13A 120.6 .
C12 C13 H13A 120.6 .
C13 C14 C15 120.6(11) .
C13 C14 H14A 119.7 .
C15 C14 H14A 119.7 .
C16 C15 C14 121.0(10) .
C16 C15 Cl15 119.4(8) .
C14 C15 Cl15 119.6(9) .
C15 C16 C17 119.2(10) .
C15 C16 H16A 120.4 .
C17 C16 H16A 120.4 .
C16 C17 C12 120.2(12) .
C16 C17 H17A 119.9 .
C12 C17 H17A 119.9 .
N11 C18 N13 110.2(10) .
N11 C18 H18A 124.9 .
N13 C18 H18A 124.9 .
N12 C19 N13 111.4(11) .
N12 C19 H19A 124.3 .
N13 C19 H19A 124.3 .
O4 Cl1 O3 111.0(5) .
O4 Cl1 O2 109.8(6) .
O3 Cl1 O2 109.3(6) .
O4 Cl1 O1 109.1(6) .
O3 Cl1 O1 109.5(5) .
O2 Cl1 O1 108.1(5) .
Cl21 C21 Cl23 110.6(9) .
Cl21 C21 Cl24 108.7(10) .
Cl23 C21 Cl24 109.2(7) .
Cl21 C21 Cl22 110.5(7) .
Cl23 C21 Cl22 110.0(10) .
Cl24 C21 Cl22 107.8(8) .

loop_
_geom_bond_atom_site_label_1
_geom_bond_atom_site_label_2
_geom_bond_distance
_geom_bond_site_symmetry_2
Cu1 N11 1.936(9) .
Cu1 N1 1.947(9) .
Cu1 N2 2.033(7) 3_665
Cl5 C5 1.748(12) .
Cl15 C15 1.739(10) .
N1 C8 1.310(11) .
N1 N2 1.377(11) .
N2 C9 1.297(13) .
N2 Cu1 2.033(7) 3_665
N3 C9 1.337(11) .
N3 C8 1.346(14) .
N3 N4 1.410(11) .
N4 C1 1.288(11) .
N11 C18 1.312(12) .
N11 N12 1.400(12) .
N12 C19 1.324(13) .
N13 C19 1.357(12) .
N13 C18 1.359(15) .
N13 N14 1.388(11) .
N14 C11 1.301(12) .
C1 C2 1.476(13) .
C1 H1A 0.9500 .
C2 C3 1.383(15) .
C2 C7 1.396(13) .
C3 C4 1.377(14) .
C3 H3A 0.9500 .
C4 C5 1.383(14) .
C4 H4A 0.9500 .
C5 C6 1.373(17) .
C6 C7 1.394(14) .
C6 H6A 0.9500 .
C7 H7A 0.9500 .
C8 H8A 0.9500 .
C9 H9A 0.9500 .
C11 C12 1.445(14) .
C11 H11A 0.9500 .
C12 C13 1.393(16) .
C12 C17 1.408(15) .
C13 C14 1.386(13) .
C13 H13A 0.9500 .
C14 C15 1.399(13) .
C14 H14A 0.9500 .
C15 C16 1.369(15) .
C16 C17 1.396(14) .
C16 H16A 0.9500 .
C17 H17A 0.9500 .
C18 H18A 0.9500 .
C19 H19A 0.9500 .
Cl1 O4 1.411(8) .
Cl1 O3 1.419(9) .
Cl1 O2 1.444(9) .
Cl1 O1 1.457(8) .
C21 Cl21 1.729(17) .
C21 Cl23 1.741(14) .
C21 Cl24 1.747(15) .
C21 Cl22 1.759(16) .

loop_
_geom_torsion_atom_site_label_1
_geom_torsion_atom_site_label_2
_geom_torsion_atom_site_label_3
_geom_torsion_atom_site_label_4
_geom_torsion
_geom_torsion_site_symmetry_1
_geom_torsion_site_symmetry_4
C8 N1 N2 C9 0.4(12) . .
Cu1 N1 N2 C9 -173.6(8) . .
C8 N1 N2 Cu1 -170.6(7) . 3_665
Cu1 N1 N2 Cu1 15.4(11) . 3_665
C9 N3 N4 C1 171.0(10) . .
C8 N3 N4 C1 -5.3(17) . .
C18 N11 N12 C19 1.2(12) . .
Cu1 N11 N12 C19 -177.8(8) . .
C19 N13 N14 C11 -177.9(10) . .
C18 N13 N14 C11 2.0(18) . .
N3 N4 C1 C2 179.2(9) . .
N4 C1 C2 C3 -0.2(17) . .
N4 C1 C2 C7 -176.6(11) . .
C7 C2 C3 C4 -2.7(17) . .
C1 C2 C3 C4 -178.9(10) . .
C2 C3 C4 C5 1.2(17) . .
C3 C4 C5 C6 -0.1(19) . .
C3 C4 C5 Cl5 179.9(9) . .
C4 C5 C6 C7 0.5(19) . .
Cl5 C5 C6 C7 -179.5(9) . .
C5 C6 C7 C2 -2.1(18) . .
C3 C2 C7 C6 3.2(18) . .
C1 C2 C7 C6 179.6(10) . .
N2 N1 C8 N3 -1.1(12) . .
Cu1 N1 C8 N3 172.1(8) . .
C9 N3 C8 N1 1.4(13) . .
N4 N3 C8 N1 178.1(10) . .
N1 N2 C9 N3 0.5(12) . .
Cu1 N2 C9 N3 170.8(7) 3_665 .
C8 N3 C9 N2 -1.1(13) . .
N4 N3 C9 N2 -178.3(9) . .
N13 N14 C11 C12 178.9(9) . .
N14 C11 C12 C13 0.9(17) . .
N14 C11 C12 C17 -176.5(11) . .
C17 C12 C13 C14 -1.3(18) . .
C11 C12 C13 C14 -178.6(10) . .
C12 C13 C14 C15 1.2(17) . .
C13 C14 C15 C16 -0.9(18) . .
C13 C14 C15 Cl15 179.5(9) . .
C14 C15 C16 C17 0.5(18) . .
Cl15 C15 C16 C17 -179.8(8) . .
C15 C16 C17 C12 -0.6(17) . .
C13 C12 C17 C16 0.9(18) . .
C11 C12 C17 C16 178.4(10) . .
N12 N11 C18 N13 -1.5(13) . .
Cu1 N11 C18 N13 177.4(8) . .
C19 N13 C18 N11 1.2(14) . .
N14 N13 C18 N11 -178.8(11) . .
N11 N12 C19 N13 -0.5(13) . .
C18 N13 C19 N12 -0.4(13) . .
N14 N13 C19 N12 179.5(10) . .
